data_1552402
loop_
_publ_author_name
'Wang, Na'
'Huang, Xin'
'Chen, Lihang'
'Yang, Jinyue'
'Li, Xin'
'Ma, Jiayuan'
'Bao, Ying'
'Li, Fei'
'Yin, Qiuxiang'
'Hao, Hongxun'

_publ_section_title
;
 Consistency and variability of cocrystals containing positional isomers:
 the self-assembly evolution mechanism of supramolecular synthons of
 cresol--piperazine
;
_journal_coeditor_code LQ5023
_journal_issue 6
_journal_name_full IUCrJ
_journal_page_first
;
;
_journal_paper_doi 10.1107/S2052252519012363
_journal_volume 6
_journal_year 2019
_chemical_formula_sum 'C18 H26 N2 O2'
_chemical_formula_weight 302.41
_space_group_IT_number 14
_space_group_name_Hall '-P 2yn'
_space_group_name_H-M_alt 'P 1 21/n 1'
_symmetry_cell_setting monoclinic
_symmetry_space_group_name_Hall '-P 2yn'
_symmetry_space_group_name_H-M 'P 1 21/n 1'
_atom_sites_solution_hydrogens geom
_atom_sites_solution_primary direct
_atom_sites_solution_secondary difmap
_audit_creation_method SHELXL-97
_cell_angle_alpha 90.00
_cell_angle_beta 93.703(3)
_cell_angle_gamma 90.00
_cell_formula_units_Z 2
_cell_length_a 5.6352(8)
_cell_length_b 13.4281(17)
_cell_length_c 11.2825(15)
_cell_measurement_reflns_used 2692
_cell_measurement_temperature 133(2)
_cell_measurement_theta_max 27.5
_cell_measurement_theta_min 3.0
_cell_volume 852.0(2)
_computing_cell_refinement 'CrystalClear-SM Expert 2.1 b42'
_computing_data_collection 'CrystalClear-SM Expert 2.1 b42 (Rigaku, 2015)'
_computing_data_reduction 'CrystalClear-SM Expert 2.1 b42'
_computing_molecular_graphics 'CrystalStructure 4.1'
_computing_publication_material 'CrystalStructure 4.1 (Rigaku, 2014)'
_computing_structure_refinement 'SHELXL-97 (Sheldrick, 1997)'
_computing_structure_solution 'SHELXS-97 (Sheldrick, 1990)'
_diffrn_ambient_temperature 133(2)
_diffrn_detector_area_resol_mean 5.814
_diffrn_measured_fraction_theta_full 0.986
_diffrn_measured_fraction_theta_max 0.986
_diffrn_measurement_device_type 'Rigaku XtaLAB P200'
_diffrn_measurement_method '\w and \f scans'
_diffrn_radiation_monochromator multilayer
_diffrn_radiation_source 'rotating anode'
_diffrn_radiation_type MoK\a
_diffrn_radiation_wavelength 0.71073
_diffrn_reflns_av_R_equivalents 0.0384
_diffrn_reflns_av_sigmaI/netI 0.0221
_diffrn_reflns_limit_h_max 7
_diffrn_reflns_limit_h_min -7
_diffrn_reflns_limit_k_max 13
_diffrn_reflns_limit_k_min -17
_diffrn_reflns_limit_l_max 14
_diffrn_reflns_limit_l_min -14
_diffrn_reflns_number 8549
_diffrn_reflns_theta_full 27.56
_diffrn_reflns_theta_max 27.56
_diffrn_reflns_theta_min 3.03
_diffrn_standards_decay_% 0
_diffrn_standards_interval_count 0
_diffrn_standards_interval_time 0
_diffrn_standards_number 0
_exptl_absorpt_coefficient_mu 0.077
_exptl_absorpt_correction_T_max 0.9908
_exptl_absorpt_correction_T_min 0.9848
_exptl_absorpt_correction_type multi-scan
_exptl_absorpt_process_details 'REQAB (Rigaku, 1998)'
_exptl_crystal_colour Colorless
_exptl_crystal_density_diffrn 1.179
_exptl_crystal_density_method 'not measured'
_exptl_crystal_description Prism
_exptl_crystal_F_000 328
_exptl_crystal_size_max 0.20
_exptl_crystal_size_mid 0.18
_exptl_crystal_size_min 0.12
_refine_diff_density_max 0.262
_refine_diff_density_min -0.237
_refine_diff_density_rms 0.037
_refine_ls_extinction_coef 0.085(10)
_refine_ls_extinction_expression Fc^*^=kFc[1+0.001xFc^2^\l^3^/sin(2\q)]^-1/4^
_refine_ls_extinction_method SHELXL
_refine_ls_goodness_of_fit_ref 1.065
_refine_ls_hydrogen_treatment mixed
_refine_ls_matrix_type full
_refine_ls_number_parameters 106
_refine_ls_number_reflns 1950
_refine_ls_number_restraints 1
_refine_ls_restrained_S_all 1.066
_refine_ls_R_factor_all 0.0445
_refine_ls_R_factor_gt 0.0412
_refine_ls_shift/su_max 0.003
_refine_ls_shift/su_mean 0.000
_refine_ls_structure_factor_coef Fsqd
_refine_ls_weighting_details 'calc w=1/[\s^2^(Fo^2^)+(0.0688P)^2^+0.1842P] where P=(Fo^2^+2Fc^2^)/3'
_refine_ls_weighting_scheme calc
_refine_ls_wR_factor_gt 0.1226
_refine_ls_wR_factor_ref 0.1260
_reflns_number_gt 1756
_reflns_number_total 1950
_reflns_threshold_expression >2sigma(I)
_cod_data_source_file lq5023.cif
_cod_data_source_block OC_PP
_cod_depositor_comments
;
The following automatic conversions were performed:

'_symmetry_cell_setting' value 'Monoclinic' changed to 'monoclinic'
according to
/home/data/users/saulius/crontab/automatic-downloads/rss-feeds/IUCr/lib/dictionaries/cif_core.dic
dictionary named 'cif_core.dic' version 2.4.2 from 2011-04-26.

'_exptl_absorpt_correction_type' value 'MULTI-SCAN' changed to
'multi-scan' according to
/home/data/users/saulius/crontab/automatic-downloads/rss-feeds/IUCr/lib/dictionaries/cif_core.dic
dictionary named 'cif_core.dic' version 2.4.2 from 2011-04-26.

Automatic conversion script
Id: cif_fix_values 4973 2017-02-22 13:04:09Z antanas 
;
_cod_original_sg_symbol_H-M P2(1)/n
_cod_database_code 1552402

loop_
_symmetry_equiv_pos_as_xyz
'x, y, z'
'-x+1/2, y+1/2, -z+1/2'
'-x, -y, -z'
'x-1/2, -y-1/2, z-1/2'

loop_
_atom_site_label
_atom_site_type_symbol
_atom_site_fract_x
_atom_site_fract_y
_atom_site_fract_z
_atom_site_U_iso_or_equiv
_atom_site_adp_type
_atom_site_occupancy
_atom_site_symmetry_multiplicity
_atom_site_calc_flag
_atom_site_refinement_flags
O1 O 1.05690(15) 0.57651(6) 0.75902(8) 0.0372(3) Uani 1 1 d .
H1A H 1.1454 0.5742 0.7020 0.056 Uiso 1 1 calc R
C1 C 0.89645(18) 0.65072(8) 0.74061(10) 0.0285(3) Uani 1 1 d .
C2 C 0.9026(2) 0.71750(8) 0.64681(11) 0.0336(3) Uani 1 1 d .
H2 H 1.0266 0.7132 0.5939 0.040 Uiso 1 1 calc R
C3 C 0.7294(2) 0.79034(9) 0.62972(11) 0.0369(3) Uani 1 1 d .
H3 H 0.7347 0.8352 0.5649 0.044 Uiso 1 1 calc R
C4 C 0.5483(2) 0.79791(9) 0.70711(11) 0.0368(3) Uani 1 1 d .
H4 H 0.4299 0.8480 0.6962 0.044 Uiso 1 1 calc R
C5 C 0.5435(2) 0.73109(9) 0.80048(10) 0.0334(3) Uani 1 1 d .
H5 H 0.4192 0.7360 0.8532 0.040 Uiso 1 1 calc R
C6 C 0.71360(19) 0.65741(8) 0.81964(9) 0.0296(3) Uani 1 1 d .
C7 C 0.7031(3) 0.58354(10) 0.91929(11) 0.0431(3) Uani 1 1 d .
H7A H 0.5596 0.5954 0.9619 0.065 Uiso 1 1 calc R
H7B H 0.8440 0.5912 0.9741 0.065 Uiso 1 1 calc R
H7C H 0.6987 0.5158 0.8868 0.065 Uiso 1 1 calc R
N1 N 0.38092(16) 0.55195(7) 0.59346(8) 0.0297(2) Uani 1 1 d D
H1 H 0.495(2) 0.5917(9) 0.6211(12) 0.036 Uiso 1 1 d D
C8 C 0.4569(3) 0.44838(10) 0.60656(11) 0.0423(3) Uani 1 1 d .
H8A H 0.3215 0.4042 0.5825 0.051 Uiso 1 1 calc R
H8B H 0.5031 0.4351 0.6912 0.051 Uiso 1 1 calc R
C9 C 0.3347(2) 0.57641(10) 0.46770(11) 0.0430(3) Uani 1 1 d .
H9A H 0.2989 0.6484 0.4601 0.052 Uiso 1 1 calc R
H9B H 0.1927 0.5392 0.4361 0.052 Uiso 1 1 calc R

loop_
_atom_site_aniso_label
_atom_site_aniso_U_11
_atom_site_aniso_U_22
_atom_site_aniso_U_33
_atom_site_aniso_U_23
_atom_site_aniso_U_13
_atom_site_aniso_U_12
O1 0.0336(5) 0.0373(5) 0.0417(5) 0.0029(3) 0.0105(3) 0.0073(3)
C1 0.0254(5) 0.0279(5) 0.0324(5) -0.0066(4) 0.0038(4) -0.0024(4)
C2 0.0309(6) 0.0322(6) 0.0390(6) -0.0019(4) 0.0121(4) -0.0022(4)
C3 0.0402(6) 0.0315(6) 0.0398(6) 0.0024(4) 0.0088(5) 0.0008(5)
C4 0.0350(6) 0.0334(6) 0.0423(6) -0.0059(5) 0.0053(5) 0.0063(5)
C5 0.0313(5) 0.0363(6) 0.0335(6) -0.0113(4) 0.0093(4) -0.0011(4)
C6 0.0316(5) 0.0303(5) 0.0273(5) -0.0076(4) 0.0055(4) -0.0047(4)
C7 0.0508(8) 0.0453(7) 0.0346(6) 0.0011(5) 0.0131(5) 0.0008(6)
N1 0.0263(4) 0.0321(5) 0.0306(5) -0.0076(3) 0.0028(3) 0.0014(4)
C8 0.0507(7) 0.0426(7) 0.0351(6) 0.0085(5) 0.0146(5) 0.0160(6)
C9 0.0447(7) 0.0477(7) 0.0375(6) 0.0062(5) 0.0088(5) 0.0238(6)

loop_
_atom_type_symbol
_atom_type_description
_atom_type_scat_dispersion_real
_atom_type_scat_dispersion_imag
_atom_type_scat_source
C C 0.0033 0.0016 'International Tables Vol C Tables 4.2.6.8 and 6.1.1.4'
H H 0.0000 0.0000 'International Tables Vol C Tables 4.2.6.8 and 6.1.1.4'
N N 0.0061 0.0033 'International Tables Vol C Tables 4.2.6.8 and 6.1.1.4'
O O 0.0106 0.0060 'International Tables Vol C Tables 4.2.6.8 and 6.1.1.4'

loop_
_geom_angle_atom_site_label_1
_geom_angle_atom_site_label_2
_geom_angle_atom_site_label_3
_geom_angle
_geom_angle_site_symmetry_1
_geom_angle_site_symmetry_3
C1 O1 H1A 109.5 . .
O1 C1 C2 122.90(10) . .
O1 C1 C6 117.32(10) . .
C2 C1 C6 119.76(10) . .
C3 C2 C1 120.63(10) . .
C3 C2 H2 119.7 . .
C1 C2 H2 119.7 . .
C2 C3 C4 120.22(11) . .
C2 C3 H3 119.9 . .
C4 C3 H3 119.9 . .
C5 C4 C3 118.80(11) . .
C5 C4 H4 120.6 . .
C3 C4 H4 120.6 . .
C6 C5 C4 122.29(10) . .
C6 C5 H5 118.9 . .
C4 C5 H5 118.9 . .
C5 C6 C1 118.30(10) . .
C5 C6 C7 121.86(10) . .
C1 C6 C7 119.81(10) . .
C6 C7 H7A 109.5 . .
C6 C7 H7B 109.5 . .
H7A C7 H7B 109.5 . .
C6 C7 H7C 109.5 . .
H7A C7 H7C 109.5 . .
H7B C7 H7C 109.5 . .
C8 N1 C9 110.16(9) . .
C8 N1 H1 109.8(9) . .
C9 N1 H1 106.8(9) . .
N1 C8 C9 112.58(10) . 3_666
N1 C8 H8A 109.1 . .
C9 C8 H8A 109.1 3_666 .
N1 C8 H8B 109.1 . .
C9 C8 H8B 109.1 3_666 .
H8A C8 H8B 107.8 . .
N1 C9 C8 112.89(10) . 3_666
N1 C9 H9A 109.0 . .
C8 C9 H9A 109.0 3_666 .
N1 C9 H9B 109.0 . .
C8 C9 H9B 109.0 3_666 .
H9A C9 H9B 107.8 . .

loop_
_geom_bond_atom_site_label_1
_geom_bond_atom_site_label_2
_geom_bond_distance
_geom_bond_site_symmetry_2
O1 C1 1.3525(13) .
O1 H1A 0.8400 .
C1 C2 1.3893(16) .
C1 C6 1.4084(15) .
C2 C3 1.3863(16) .
C2 H2 0.9500 .
C3 C4 1.3890(17) .
C3 H3 0.9500 .
C4 C5 1.3854(17) .
C4 H4 0.9500 .
C5 C6 1.3846(17) .
C5 H5 0.9500 .
C6 C7 1.5034(16) .
C7 H7A 0.9800 .
C7 H7B 0.9800 .
C7 H7C 0.9800 .
N1 C8 1.4598(15) .
N1 C9 1.4633(15) .
N1 H1 0.879(8) .
C8 C9 1.5231(17) 3_666
C8 H8A 0.9900 .
C8 H8B 0.9900 .
C9 C8 1.5231(17) 3_666
C9 H9A 0.9900 .
C9 H9B 0.9900 .

loop_
_geom_hbond_atom_site_label_D
_geom_hbond_atom_site_label_H
_geom_hbond_atom_site_label_A
_geom_hbond_distance_DH
_geom_hbond_distance_HA
_geom_hbond_distance_DA
_geom_hbond_angle_DHA
_geom_hbond_site_symmetry_A
O1 H1A N1 0.84 1.89 2.7152(12) 168.7 1_655

loop_
_geom_torsion_atom_site_label_1
_geom_torsion_atom_site_label_2
_geom_torsion_atom_site_label_3
_geom_torsion_atom_site_label_4
_geom_torsion
_geom_torsion_site_symmetry_4
O1 C1 C2 C3 177.96(10) .
C6 C1 C2 C3 -0.42(17) .
C1 C2 C3 C4 0.55(18) .
C2 C3 C4 C5 -0.50(18) .
C3 C4 C5 C6 0.34(18) .
C4 C5 C6 C1 -0.22(17) .
C4 C5 C6 C7 -178.32(11) .
O1 C1 C6 C5 -178.22(9) .
C2 C1 C6 C5 0.26(16) .
O1 C1 C6 C7 -0.08(15) .
C2 C1 C6 C7 178.40(11) .
C9 N1 C8 C9 53.02(16) 3_666
C8 N1 C9 C8 -53.20(17) 3_666
